data_9008315
loop_
_publ_author_name
'Laarif, A.'
'Theobald, F. R.'
'Vivier, H.'
'Hewat, A. W.'

_publ_section_title
;
 Crystal structure of Sb2MoO6
 Note: neutron diffraction refinement
 Note: y-coordinate for O9 changed to match magnitude in the X-ray refinement
 as well as the reported bond lengths
 Note: synthetic polymorph of biehlite
;
_journal_name_full 'Zeitschrift fur Kristallographie'
_journal_page_first 117
_journal_page_last 124
_journal_volume 167
_journal_year 1984
_chemical_formula_structural Sb2MoO6
_chemical_formula_sum 'Mo O6 Sb2'
_space_group_IT_number 2
_symmetry_space_group_name_Hall '-P 1'
_symmetry_space_group_name_H-M 'P -1'
_cell_angle_alpha 70.374
_cell_angle_beta 70.889
_cell_angle_gamma 83.246
_cell_length_a 7.4774
_cell_length_b 7.5017
_cell_length_c 10.1259
_cell_formula_units_Z 4
_cell_volume 505.492
_database_code_amcsd 0010868
_exptl_crystal_density_diffrn 5.722
_cod_original_formula_sum 'Sb2 Mo O6'
_cod_database_code 9008315
_amcsd_formula_title Sb2MoO6

loop_
_space_group_symop_operation_xyz
x,y,z
-x,-y,-z

loop_
_atom_site_label
_atom_site_fract_x
_atom_site_fract_y
_atom_site_fract_z
Sb1 0.12900 0.55700 0.17220
Sb2 0.05700 0.12690 0.17920
Sb3 0.58600 0.61800 0.16130
Sb4 0.61800 0.08500 0.16390
Mo1 0.77390 0.72170 0.48590
Mo2 0.26990 0.77930 0.50100
O1 0.40600 0.76200 0.30980
O2 0.38700 0.68900 0.05850
O3 0.91700 0.26940 0.31860
O4 0.69400 0.88700 0.06650
O5 0.74100 0.53550 0.42670
O6 0.22900 0.02420 0.44550
O7 0.75530 0.92620 0.31440
O8 0.19920 0.37150 0.06060
O9 0.72290 0.60410 0.68400
O10 0.87000 0.20600 0.07040
O11 0.53760 0.23590 0.43950
O12 0.01990 0.72570 0.43950

loop_
_cod_related_entry_id
_cod_related_entry_database
_cod_related_entry_code
1 AMCSD 0010868
